data_7012775
loop_
_publ_author_name
'Soula, Brigitte'
'Galibert, Anne Marie'
'Donnadieu, Bruno'
'Fabre, Paul-Louis'

_publ_section_title
;
 Diversity of the coordination modes of Croconate Violet. Crystal
 structures, spectroscopic characterization and redox studies of mono-,
 di- and poly-nuclear iron(ii) complexesElectronic supplementary
 information (ESI) available: Table S1, hydrogen bonding interactions
 in the complexes. See http://www.rsc.org/suppdata/dt/b3/b300960m/
;
_journal_issue 12
_journal_name_full 'Dalton Transactions'
_journal_page_first 2449
_journal_paper_doi 10.1039/b300960m
_journal_year 2003
_chemical_formula_sum 'C11 H8 Fe N4 O7'
_chemical_formula_weight 364.06
_chemical_name_systematic
;
?
;
_space_group_IT_number 2
_symmetry_cell_setting triclinic
_symmetry_space_group_name_Hall '-P 1'
_symmetry_space_group_name_H-M 'P -1'
_atom_sites_solution_hydrogens geom
_atom_sites_solution_primary direct
_atom_sites_solution_secondary difmap
_audit_creation_method SHELXL-97
_cell_angle_alpha 108.533(13)
_cell_angle_beta 101.440(13)
_cell_angle_gamma 106.686(12)
_cell_formula_units_Z 2
_cell_length_a 6.9599(8)
_cell_length_b 10.9174(11)
_cell_length_c 11.2349(12)
_cell_measurement_reflns_used 8000
_cell_measurement_temperature 180(2)
_cell_measurement_theta_max 26.05
_cell_measurement_theta_min 2.05
_cell_volume 734.85(18)
_computing_cell_refinement 'Stoe IPDS software (Stoe, 1996)'
_computing_data_collection 'Stoe IPDS software (Stoe, 1996)'
_computing_data_reduction 'XRED (Stoe, 1.08, 1996)'
_computing_molecular_graphics 'ORTEP3 for Windows (Farrugia, 1997)'
_computing_publication_material 'SHELXL-97 (Sheldrick, 1997)'
_computing_structure_refinement 'SHELXL-97 (Sheldrick, 1997)'
_computing_structure_solution 'SIR92 (Giacovazzo et al, 1992)'
_diffrn_ambient_temperature 180(2)
_diffrn_measured_fraction_theta_full 0.924
_diffrn_measured_fraction_theta_max 0.924
_diffrn_measurement_device 'Stoe IPDS'
_diffrn_measurement_method \f
_diffrn_radiation_monochromator graphite
_diffrn_radiation_source 'fine-focus sealed tube'
_diffrn_radiation_type MoK\a
_diffrn_radiation_wavelength 0.71073
_diffrn_reflns_av_R_equivalents 0.0322
_diffrn_reflns_av_sigmaI/netI 0.0281
_diffrn_reflns_limit_h_max 8
_diffrn_reflns_limit_h_min -8
_diffrn_reflns_limit_k_max 13
_diffrn_reflns_limit_k_min -13
_diffrn_reflns_limit_l_max 13
_diffrn_reflns_limit_l_min -13
_diffrn_reflns_number 7260
_diffrn_reflns_theta_full 26.05
_diffrn_reflns_theta_max 26.05
_diffrn_reflns_theta_min 3.12
_diffrn_standards_decay_% <0.1
_diffrn_standards_interval_time 'every frame'
_diffrn_standards_number 200
_exptl_absorpt_coefficient_mu 1.069
_exptl_absorpt_correction_T_max 0.79
_exptl_absorpt_correction_T_min 0.38
_exptl_absorpt_correction_type semi-empirical
_exptl_crystal_colour black
_exptl_crystal_density_diffrn 1.645
_exptl_crystal_density_meas ?
_exptl_crystal_density_method 'not measured'
_exptl_crystal_description parallelepiped
_exptl_crystal_F_000 368
_exptl_crystal_size_max 0.75
_exptl_crystal_size_mid 0.50
_exptl_crystal_size_min 0.37
_refine_diff_density_max 0.519
_refine_diff_density_min -0.679
_refine_diff_density_rms 0.070
_refine_ls_extinction_method none
_refine_ls_goodness_of_fit_ref 1.047
_refine_ls_hydrogen_treatment mixed
_refine_ls_matrix_type full
_refine_ls_number_parameters 240
_refine_ls_number_reflns 2682
_refine_ls_number_restraints 0
_refine_ls_restrained_S_all 1.047
_refine_ls_R_factor_all 0.0349
_refine_ls_R_factor_gt 0.0306
_refine_ls_shift/su_max 0.002
_refine_ls_shift/su_mean 0.000
_refine_ls_structure_factor_coef Fsqd
_refine_ls_weighting_details 'calc w=1/[\s^2^(Fo^2^)+(0.0584P)^2^+0.0335P] where P=(Fo^2^+2Fc^2^)/3'
_refine_ls_weighting_scheme calc
_refine_ls_wR_factor_gt 0.0789
_refine_ls_wR_factor_ref 0.0813
_reflns_number_gt 2396
_reflns_number_total 2682
_reflns_threshold_expression >2sigma(I)
_cod_data_source_file b300960m.txt
_cod_data_source_block (3)
_cod_depositor_comments
;
The following automatic conversions were performed:

'_exptl_crystal_density_meas' value 'none' was changed to '?' - the
value is perceived as not measured.

Automatic conversion script
Id: cif_fix_values 3008 2015-01-20 13:52:24Z robertas 
;
_cod_original_cell_volume 734.85(14)
_cod_database_code 7012775
_computing_corr_abs DIFABS

loop_
_symmetry_equiv_pos_as_xyz
'x, y, z'
'-x, -y, -z'

loop_
_atom_site_label
_atom_site_type_symbol
_atom_site_fract_x
_atom_site_fract_y
_atom_site_fract_z
_atom_site_U_iso_or_equiv
_atom_site_adp_type
_atom_site_occupancy
_atom_site_symmetry_multiplicity
_atom_site_calc_flag
_atom_site_refinement_flags
_atom_site_disorder_assembly
_atom_site_disorder_group
Fe1 Fe 0.78089(3) 1.08003(2) 0.27970(2) 0.01701(11) Uani 1 1 d . . .
O1 O 0.73646(18) 0.91473(13) 0.35718(12) 0.0191(3) Uani 1 1 d . . .
O2 O 0.51369(19) 0.90889(13) 0.11912(13) 0.0222(3) Uani 1 1 d . . .
O3 O 0.2911(2) 0.44514(13) 0.08591(14) 0.0264(3) Uani 1 1 d . . .
N1 N 0.9462(2) 0.78317(16) 0.55566(16) 0.0216(4) Uani 1 1 d . . .
N2 N 0.4871(3) 0.37138(18) 0.34777(17) 0.0278(4) Uani 1 1 d . . .
N3 N 0.2075(2) 0.77549(17) -0.19167(16) 0.0231(4) Uani 1 1 d . . .
N4 N -0.0171(2) 0.35538(17) -0.22127(17) 0.0256(4) Uani 1 1 d . . .
C1 C 0.6054(2) 0.80225(18) 0.26475(17) 0.0155(4) Uani 1 1 d . . .
C2 C 0.4899(2) 0.80124(18) 0.13975(17) 0.0169(4) Uani 1 1 d . . .
C3 C 0.3542(2) 0.65837(18) 0.05484(17) 0.0164(4) Uani 1 1 d . . .
C4 C 0.3826(2) 0.57248(18) 0.12819(17) 0.0172(4) Uani 1 1 d . . .
C5 C 0.5409(2) 0.66357(18) 0.25840(17) 0.0156(4) Uani 1 1 d . . .
C6 C 0.6174(2) 0.62038(18) 0.35489(17) 0.0166(4) Uani 1 1 d . . .
C7 C 0.7970(3) 0.71287(19) 0.46691(18) 0.0176(4) Uani 1 1 d . . .
C8 C 0.5386(3) 0.48069(19) 0.34564(17) 0.0186(4) Uani 1 1 d . . .
C9 C 0.2246(2) 0.61119(18) -0.07338(17) 0.0168(4) Uani 1 1 d . . .
C10 C 0.2162(2) 0.70359(19) -0.13677(18) 0.0181(4) Uani 1 1 d . . .
C11 C 0.0921(2) 0.46720(19) -0.15162(17) 0.0180(4) Uani 1 1 d . . .
O1W O 0.5798(2) 1.14280(17) 0.37749(15) 0.0253(3) Uani 1 1 d . . .
H11W H 0.546(4) 1.201(3) 0.368(3) 0.029(7) Uiso 1 1 d . . .
H12W H 0.482(5) 1.086(3) 0.377(3) 0.057(10) Uiso 1 1 d . . .
O2W O 0.9842(2) 1.00792(16) 0.19005(16) 0.0241(3) Uani 1 1 d . . .
H21W H 0.937(4) 0.954(3) 0.123(3) 0.032(7) Uiso 1 1 d . . .
H22W H 1.063(5) 0.990(3) 0.237(3) 0.056(9) Uiso 1 1 d . . .
O3W O 0.7722(2) 1.05536(16) 0.63080(15) 0.0243(3) Uani 1 1 d . . .
H31W H 0.815(4) 1.139(3) 0.653(3) 0.045(8) Uiso 1 1 d . . .
H32W H 0.773(5) 1.020(4) 0.550(4) 0.073(11) Uiso 1 1 d . . .
O4W O 0.1790(4) -0.8294(2) 0.05401(19) 0.0488(5) Uani 1 1 d . . .
H41W H 0.216(5) -0.748(4) 0.074(4) 0.063(10) Uiso 1 1 d . . .
H42W H 0.156(8) -0.840(6) 0.119(6) 0.13(2) Uiso 1 1 d . . .

loop_
_atom_site_aniso_label
_atom_site_aniso_U_11
_atom_site_aniso_U_22
_atom_site_aniso_U_33
_atom_site_aniso_U_23
_atom_site_aniso_U_13
_atom_site_aniso_U_12
Fe1 0.01670(15) 0.01421(16) 0.01558(16) 0.00488(12) 0.00114(10) 0.00342(11)
O1 0.0186(6) 0.0152(6) 0.0162(6) 0.0030(5) 0.0009(5) 0.0029(5)
O2 0.0224(6) 0.0161(6) 0.0204(6) 0.0070(6) -0.0017(5) 0.0026(5)
O3 0.0303(7) 0.0144(6) 0.0230(7) 0.0053(6) -0.0032(5) 0.0031(5)
N1 0.0223(8) 0.0175(8) 0.0195(8) 0.0068(7) 0.0005(6) 0.0045(6)
N2 0.0324(9) 0.0205(9) 0.0270(9) 0.0090(8) 0.0064(7) 0.0079(7)
N3 0.0232(8) 0.0192(8) 0.0188(8) 0.0052(7) -0.0001(6) 0.0042(6)
N4 0.0243(8) 0.0207(8) 0.0230(8) 0.0027(7) 0.0054(6) 0.0044(6)
C1 0.0139(7) 0.0165(8) 0.0159(8) 0.0066(7) 0.0047(6) 0.0051(6)
C2 0.0149(7) 0.0159(8) 0.0171(8) 0.0057(7) 0.0035(6) 0.0038(6)
C3 0.0132(7) 0.0160(8) 0.0185(8) 0.0056(7) 0.0048(6) 0.0050(6)
C4 0.0156(7) 0.0163(8) 0.0173(8) 0.0050(7) 0.0035(6) 0.0059(6)
C5 0.0140(7) 0.0162(8) 0.0158(8) 0.0047(7) 0.0052(6) 0.0059(6)
C6 0.0151(8) 0.0158(8) 0.0155(8) 0.0040(7) 0.0032(6) 0.0045(6)
C7 0.0194(8) 0.0173(8) 0.0187(9) 0.0087(8) 0.0069(7) 0.0084(7)
C8 0.0175(8) 0.0198(9) 0.0147(8) 0.0044(7) 0.0016(6) 0.0072(7)
C9 0.0141(7) 0.0171(8) 0.0171(8) 0.0056(7) 0.0040(6) 0.0049(6)
C10 0.0141(7) 0.0175(9) 0.0155(8) 0.0024(8) 0.0011(6) 0.0033(6)
C11 0.0163(8) 0.0216(10) 0.0156(8) 0.0069(8) 0.0047(7) 0.0074(7)
O1W 0.0255(7) 0.0188(7) 0.0355(8) 0.0134(7) 0.0117(6) 0.0096(6)
O2W 0.0265(7) 0.0234(7) 0.0186(7) 0.0050(7) 0.0047(6) 0.0094(6)
O3W 0.0254(7) 0.0208(8) 0.0235(8) 0.0070(6) 0.0075(6) 0.0064(6)
O4W 0.0838(14) 0.0189(8) 0.0298(9) 0.0034(8) 0.0214(9) 0.0047(8)

loop_
_atom_type_symbol
_atom_type_description
_atom_type_scat_dispersion_real
_atom_type_scat_dispersion_imag
_atom_type_scat_source
C C 0.0033 0.0016 'International Tables Vol C Tables 4.2.6.8 and 6.1.1.4'
H H 0.0000 0.0000 'International Tables Vol C Tables 4.2.6.8 and 6.1.1.4'
N N 0.0061 0.0033 'International Tables Vol C Tables 4.2.6.8 and 6.1.1.4'
O O 0.0106 0.0060 'International Tables Vol C Tables 4.2.6.8 and 6.1.1.4'
Fe Fe 0.3463 0.8444 'International Tables Vol C Tables 4.2.6.8 and 6.1.1.4'

loop_
_geom_angle_atom_site_label_1
_geom_angle_atom_site_label_2
_geom_angle_atom_site_label_3
_geom_angle
_geom_angle_site_symmetry_1
_geom_angle_site_symmetry_3
_geom_angle_publ_flag
O1W Fe1 O2W 175.63(7) . . ?
O1W Fe1 N3 91.68(7) . 2_675 ?
O2W Fe1 N3 92.66(6) . 2_675 ?
O1W Fe1 N1 92.62(6) . 2_776 ?
O2W Fe1 N1 86.46(6) . 2_776 ?
N3 Fe1 N1 94.25(6) 2_675 2_776 ?
O1W Fe1 O2 91.20(6) . . ?
O2W Fe1 O2 88.99(6) . . ?
N3 Fe1 O2 95.59(6) 2_675 . ?
N1 Fe1 O2 169.33(6) 2_776 . ?
O1W Fe1 O1 87.04(6) . . ?
O2W Fe1 O1 88.71(6) . . ?
N3 Fe1 O1 174.16(5) 2_675 . ?
N1 Fe1 O1 91.50(6) 2_776 . ?
O2 Fe1 O1 78.75(5) . . ?
C1 O1 Fe1 107.75(11) . . ?
C2 O2 Fe1 108.56(11) . . ?
C7 N1 Fe1 177.80(15) . 2_776 ?
C10 N3 Fe1 174.73(14) . 2_675 ?
O1 C1 C5 130.05(16) . . ?
O1 C1 C2 120.80(16) . . ?
C5 C1 C2 109.15(14) . . ?
O2 C2 C3 129.78(16) . . ?
O2 C2 C1 122.70(15) . . ?
C3 C2 C1 107.51(16) . . ?
C9 C3 C2 126.17(18) . . ?
C9 C3 C4 126.14(16) . . ?
C2 C3 C4 107.68(15) . . ?
O3 C4 C3 125.33(16) . . ?
O3 C4 C5 126.45(17) . . ?
C3 C4 C5 108.22(15) . . ?
C6 C5 C1 126.84(15) . . ?
C6 C5 C4 125.70(16) . . ?
C1 C5 C4 107.42(15) . . ?
C5 C6 C7 120.85(16) . . ?
C5 C6 C8 124.24(15) . . ?
C7 C6 C8 114.67(16) . . ?
N1 C7 C6 176.88(19) . . ?
N2 C8 C6 174.51(18) . . ?
C3 C9 C10 121.29(16) . . ?
C3 C9 C11 123.07(18) . . ?
C10 C9 C11 115.64(15) . . ?
N3 C10 C9 178.05(18) . . ?
N4 C11 C9 175.1(2) . . ?
Fe1 O1W H11W 119(2) . . ?
Fe1 O1W H12W 118(2) . . ?
H11W O1W H12W 108(3) . . ?
Fe1 O2W H21W 117(2) . . ?
Fe1 O2W H22W 112(2) . . ?
H21W O2W H22W 112(3) . . ?
H31W O3W H32W 107(3) . . ?
H41W O4W H42W 104(5) . . ?

loop_
_geom_bond_atom_site_label_1
_geom_bond_atom_site_label_2
_geom_bond_distance
_geom_bond_site_symmetry_2
_geom_bond_publ_flag
Fe1 O1W 2.0781(15) . ?
Fe1 O2W 2.0826(15) . ?
Fe1 N3 2.1030(19) 2_675 ?
Fe1 N1 2.1167(16) 2_776 ?
Fe1 O2 2.1760(13) . ?
Fe1 O1 2.2125(14) . ?
O1 C1 1.260(2) . ?
O2 C2 1.241(2) . ?
O3 C4 1.231(2) . ?
N1 C7 1.143(2) . ?
N1 Fe1 2.1167(16) 2_776 ?
N2 C8 1.153(3) . ?
N3 C10 1.149(3) . ?
N3 Fe1 2.1030(19) 2_675 ?
N4 C11 1.142(2) . ?
C1 C5 1.424(3) . ?
C1 C2 1.468(2) . ?
C2 C3 1.444(2) . ?
C3 C9 1.378(2) . ?
C3 C4 1.460(3) . ?
C4 C5 1.466(2) . ?
C5 C6 1.386(3) . ?
C6 C7 1.418(2) . ?
C6 C8 1.426(3) . ?
C9 C10 1.415(3) . ?
C9 C11 1.436(2) . ?
O1W H11W 0.76(3) . ?
O1W H12W 0.77(3) . ?
O2W H21W 0.73(3) . ?
O2W H22W 0.80(4) . ?
O3W H31W 0.80(3) . ?
O3W H32W 0.87(4) . ?
O4W H41W 0.79(4) . ?
O4W H42W 0.81(6) . ?
